data_7020917
loop_
_publ_author_name
'Safin, Damir A.'
'Babashkina, Maria G.'
'Garcia, Yann'

_publ_section_title
;
 First paramagnetic Pd(II) complex with a PdN4S2 coordination core.
;
_journal_issue 4
_journal_name_full 'Dalton transactions (Cambridge, England : 2003)'
_journal_page_first 902
_journal_page_last 905
_journal_paper_doi 10.1039/c2dt32505e
_journal_volume 42
_journal_year 2013
_chemical_formula_moiety 'C24 H38 N6 O4 P2 Pd S4'
_chemical_formula_sum 'C24 H38 N6 O4 P2 Pd S4'
_chemical_formula_weight 771.18
_chemical_name_systematic ?
_space_group_IT_number 2
_symmetry_cell_setting triclinic
_symmetry_space_group_name_Hall '-P 1'
_symmetry_space_group_name_H-M 'P -1'
_atom_sites_solution_hydrogens geom
_atom_sites_solution_primary direct
_atom_sites_solution_secondary difmap
_audit_creation_method SHELXL-97
_cell_angle_alpha 112.870(9)
_cell_angle_beta 94.830(9)
_cell_angle_gamma 107.321(6)
_cell_formula_units_Z 1
_cell_length_a 7.9596(12)
_cell_length_b 10.4276(15)
_cell_length_c 11.7207(18)
_cell_measurement_reflns_used 5000
_cell_measurement_temperature 173(2)
_cell_measurement_theta_max 25.0
_cell_measurement_theta_min 2.5
_cell_volume 833.3(2)
_computing_cell_refinement 'SMART (Siemens, 1995)'
_computing_data_collection 'SMART (Siemens, 1995)'
_computing_data_reduction 'SAINT (Siemens, 1995)'
_computing_molecular_graphics 'XP (Sheldrick, 2008)'
_computing_publication_material SHELXL97
_computing_structure_refinement 'SHELXL97 (Sheldrick, 2008) '
_computing_structure_solution 'SHELXS97 (Sheldrick, 2008) '
_diffrn_ambient_temperature 173(2)
_diffrn_measured_fraction_theta_full 0.999
_diffrn_measured_fraction_theta_max 0.998
_diffrn_measurement_device_type 'Siemens CCD three-circle diffractometer'
_diffrn_measurement_method \w
_diffrn_radiation_monochromator graphite
_diffrn_radiation_source 'fine-focus sealed tube'
_diffrn_radiation_type MoK\a
_diffrn_radiation_wavelength 0.71073
_diffrn_reflns_av_R_equivalents 0.0493
_diffrn_reflns_av_sigmaI/netI 0.0575
_diffrn_reflns_limit_h_max 11
_diffrn_reflns_limit_h_min -11
_diffrn_reflns_limit_k_max 14
_diffrn_reflns_limit_k_min -14
_diffrn_reflns_limit_l_max 16
_diffrn_reflns_limit_l_min -16
_diffrn_reflns_number 20545
_diffrn_reflns_theta_full 25.00
_diffrn_reflns_theta_max 30.51
_diffrn_reflns_theta_min 2.75
_diffrn_standards_number 0
_exptl_absorpt_coefficient_mu 0.943
_exptl_absorpt_correction_T_max 0.9284
_exptl_absorpt_correction_T_min 0.6552
_exptl_absorpt_correction_type multi-scan
_exptl_absorpt_process_details 'SADABS (Sheldrick, 1996)'
_exptl_crystal_colour red
_exptl_crystal_density_diffrn 1.537
_exptl_crystal_density_method 'not measured'
_exptl_crystal_description block
_exptl_crystal_F_000 396
_exptl_crystal_size_max 0.49
_exptl_crystal_size_mid 0.23
_exptl_crystal_size_min 0.08
_refine_diff_density_max 0.442
_refine_diff_density_min -0.694
_refine_diff_density_rms 0.096
_refine_ls_extinction_method none
_refine_ls_goodness_of_fit_ref 1.018
_refine_ls_hydrogen_treatment mixed
_refine_ls_matrix_type full
_refine_ls_number_parameters 191
_refine_ls_number_reflns 5080
_refine_ls_number_restraints 0
_refine_ls_restrained_S_all 1.018
_refine_ls_R_factor_all 0.0581
_refine_ls_R_factor_gt 0.0363
_refine_ls_shift/su_max 0.001
_refine_ls_shift/su_mean 0.000
_refine_ls_structure_factor_coef Fsqd
_refine_ls_weighting_details 'calc w=1/[\s^2^(Fo^2^)+(0.0242P)^2^+0.2479P] where P=(Fo^2^+2Fc^2^)/3'
_refine_ls_weighting_scheme calc
_refine_ls_wR_factor_gt 0.0641
_refine_ls_wR_factor_ref 0.0709
_reflns_number_gt 3920
_reflns_number_total 5080
_reflns_threshold_expression I>2\s(I)
_cod_data_source_file c2dt32505e.txt
_cod_data_source_block safin96
_cod_depositor_comments
;
The following automatic conversions were performed:

'_symmetry_cell_setting' value 'Triclinic' changed to 'triclinic'
according to /home/saulius/struct/CIF-dictionaries/cif_core.dic
dictionary named 'cif_core.dic' version 2.4.2 from 2011-04-26.

Automatic conversion script
Id: cif_fix_values 1891 2012-01-12 08:04:46Z andrius 
;
_cod_original_sg_symbol_H-M P-1
_cod_database_code 7020917

loop_
_symmetry_equiv_pos_as_xyz
'x, y, z'
'-x, -y, -z'

loop_
_atom_site_label
_atom_site_type_symbol
_atom_site_fract_x
_atom_site_fract_y
_atom_site_fract_z
_atom_site_U_iso_or_equiv
_atom_site_adp_type
_atom_site_occupancy
_atom_site_symmetry_multiplicity
_atom_site_calc_flag
_atom_site_refinement_flags
Pd1 Pd 1.0000 0.5000 1.0000 0.02063(7) Uani 1 2 d S
P1 P 0.76361(7) 0.50181(6) 0.76407(5) 0.02111(12) Uani 1 1 d .
S1 S 0.72202(7) 0.50951(6) 0.93179(5) 0.02470(13) Uani 1 1 d .
S2 S 0.99180(8) 0.29789(7) 0.82082(5) 0.03054(14) Uani 1 1 d .
O1 O 0.9378(2) 0.63016(16) 0.77568(14) 0.0257(3) Uani 1 1 d .
O2 O 0.60875(19) 0.53227(16) 0.70021(14) 0.0247(3) Uani 1 1 d .
N1 N 0.7765(2) 0.35196(19) 0.66255(16) 0.0242(4) Uani 1 1 d .
N2 N 0.8554(3) 0.1440(2) 0.58066(17) 0.0243(4) Uani 1 1 d .
H2 H 0.933(3) 0.107(3) 0.593(2) 0.034(7) Uiso 1 1 d .
C1 C 0.8611(3) 0.2699(2) 0.68078(19) 0.0222(4) Uani 1 1 d .
C2 C 0.9648(3) 0.7879(2) 0.8515(2) 0.0291(5) Uani 1 1 d .
H2A H 0.8811 0.7954 0.9109 0.035 Uiso 1 1 calc R
C3 C 0.9221(4) 0.8507(3) 0.7616(3) 0.0480(7) Uani 1 1 d .
H3A H 0.7952 0.7974 0.7157 0.072 Uiso 1 1 calc R
H3B H 0.9999 0.8386 0.7007 0.072 Uiso 1 1 calc R
H3C H 0.9433 0.9569 0.8098 0.072 Uiso 1 1 calc R
C4 C 1.1567(3) 0.8628(3) 0.9270(3) 0.0434(7) Uani 1 1 d .
H4A H 1.1751 0.8178 0.9842 0.065 Uiso 1 1 calc R
H4B H 1.1818 0.9694 0.9771 0.065 Uiso 1 1 calc R
H4C H 1.2385 0.8503 0.8689 0.065 Uiso 1 1 calc R
C5 C 0.4193(3) 0.4829(3) 0.7079(2) 0.0328(6) Uani 1 1 d .
H5 H 0.4022 0.4190 0.7543 0.039 Uiso 1 1 calc R
C6 C 0.3079(4) 0.3913(4) 0.5741(3) 0.0618(9) Uani 1 1 d .
H6A H 0.3417 0.3040 0.5329 0.093 Uiso 1 1 calc R
H6B H 0.3298 0.4517 0.5267 0.093 Uiso 1 1 calc R
H6C H 0.1796 0.3584 0.5755 0.093 Uiso 1 1 calc R
C7 C 0.3796(4) 0.6183(4) 0.7814(4) 0.0657(10) Uani 1 1 d .
H7A H 0.4571 0.6708 0.8673 0.099 Uiso 1 1 calc R
H7B H 0.2526 0.5893 0.7865 0.099 Uiso 1 1 calc R
H7C H 0.4030 0.6841 0.7389 0.099 Uiso 1 1 calc R
C11 C 0.7457(3) 0.0699(2) 0.4571(2) 0.0227(4) Uani 1 1 d .
N12 N 0.7916(2) -0.0401(2) 0.38011(17) 0.0245(4) Uani 1 1 d .
C13 C 0.6878(3) -0.1220(3) 0.2621(2) 0.0290(5) Uani 1 1 d .
H13 H 0.7189 -0.2010 0.2058 0.035 Uiso 1 1 calc R
C14 C 0.5397(3) -0.0996(3) 0.2173(2) 0.0296(5) Uani 1 1 d .
H14 H 0.4699 -0.1614 0.1329 0.036 Uiso 1 1 calc R
C15 C 0.4957(3) 0.0151(3) 0.2984(2) 0.0353(6) Uani 1 1 d .
H15 H 0.3937 0.0338 0.2706 0.042 Uiso 1 1 calc R
C16 C 0.5998(3) 0.1031(3) 0.4203(2) 0.0337(6) Uani 1 1 d .
H16 H 0.5725 0.1841 0.4774 0.040 Uiso 1 1 calc R

loop_
_atom_site_aniso_label
_atom_site_aniso_U_11
_atom_site_aniso_U_22
_atom_site_aniso_U_33
_atom_site_aniso_U_23
_atom_site_aniso_U_13
_atom_site_aniso_U_12
Pd1 0.02330(13) 0.02119(13) 0.01750(12) 0.00471(10) 0.00494(9) 0.01308(10)
P1 0.0225(3) 0.0203(3) 0.0219(3) 0.0071(2) 0.0064(2) 0.0119(2)
S1 0.0251(3) 0.0303(3) 0.0215(3) 0.0092(2) 0.0072(2) 0.0161(3)
S2 0.0374(3) 0.0314(3) 0.0211(3) 0.0020(2) 0.0019(2) 0.0240(3)
O1 0.0251(8) 0.0195(8) 0.0319(8) 0.0070(7) 0.0115(7) 0.0117(7)
O2 0.0227(8) 0.0293(9) 0.0291(8) 0.0155(7) 0.0087(6) 0.0143(7)
N1 0.0312(10) 0.0206(10) 0.0204(9) 0.0060(8) 0.0062(7) 0.0125(8)
N2 0.0289(11) 0.0233(10) 0.0195(9) 0.0030(8) 0.0035(7) 0.0166(9)
C1 0.0225(11) 0.0233(11) 0.0207(10) 0.0074(9) 0.0077(8) 0.0104(9)
C2 0.0299(13) 0.0201(12) 0.0366(13) 0.0074(10) 0.0137(10) 0.0128(10)
C3 0.0588(19) 0.0303(15) 0.0578(18) 0.0210(14) 0.0093(15) 0.0186(14)
C4 0.0370(15) 0.0272(14) 0.0527(17) 0.0064(13) 0.0046(13) 0.0100(12)
C5 0.0235(12) 0.0440(15) 0.0406(14) 0.0256(13) 0.0099(10) 0.0146(11)
C6 0.0311(16) 0.090(3) 0.0494(18) 0.0317(18) -0.0025(13) 0.0039(16)
C7 0.052(2) 0.072(2) 0.094(3) 0.036(2) 0.0394(19) 0.0449(19)
C11 0.0257(12) 0.0195(11) 0.0219(11) 0.0070(9) 0.0058(9) 0.0095(9)
N12 0.0281(10) 0.0210(10) 0.0225(9) 0.0051(8) 0.0047(7) 0.0125(8)
C13 0.0331(13) 0.0239(12) 0.0255(12) 0.0041(10) 0.0050(10) 0.0135(11)
C14 0.0295(13) 0.0245(12) 0.0267(12) 0.0055(10) -0.0012(9) 0.0085(10)
C15 0.0338(14) 0.0347(14) 0.0353(13) 0.0096(11) -0.0010(10) 0.0198(12)
C16 0.0346(14) 0.0324(14) 0.0298(13) 0.0027(11) 0.0033(10) 0.0221(11)

loop_
_atom_type_symbol
_atom_type_description
_atom_type_scat_dispersion_real
_atom_type_scat_dispersion_imag
_atom_type_scat_source
C C 0.0033 0.0016 'International Tables Vol C Tables 4.2.6.8 and 6.1.1.4'
H H 0.0000 0.0000 'International Tables Vol C Tables 4.2.6.8 and 6.1.1.4'
N N 0.0061 0.0033 'International Tables Vol C Tables 4.2.6.8 and 6.1.1.4'
O O 0.0106 0.0060 'International Tables Vol C Tables 4.2.6.8 and 6.1.1.4'
P P 0.1023 0.0942 'International Tables Vol C Tables 4.2.6.8 and 6.1.1.4'
Pd Pd -0.9988 1.0072 'International Tables Vol C Tables 4.2.6.8 and 6.1.1.4'
S S 0.1246 0.1234 'International Tables Vol C Tables 4.2.6.8 and 6.1.1.4'

loop_
_geom_angle_atom_site_label_1
_geom_angle_atom_site_label_2
_geom_angle_atom_site_label_3
_geom_angle
_geom_angle_site_symmetry_1
_geom_angle_site_symmetry_3
S2 Pd1 S2 180.0 2_767 .
S2 Pd1 S1 97.93(2) 2_767 2_767
S2 Pd1 S1 82.07(2) . 2_767
S2 Pd1 S1 82.07(2) 2_767 .
S2 Pd1 S1 97.93(2) . .
S1 Pd1 S1 180.0 2_767 .
O2 P1 O1 103.02(8) . .
O2 P1 N1 107.28(9) . .
O1 P1 N1 105.52(9) . .
O2 P1 S1 108.96(6) . .
O1 P1 S1 113.32(6) . .
N1 P1 S1 117.62(7) . .
P1 S1 Pd1 95.86(3) . .
C1 S2 Pd1 115.05(8) . .
C2 O1 P1 121.40(14) . .
C5 O2 P1 125.69(13) . .
C1 N1 P1 128.52(16) . .
C1 N2 C11 129.53(18) . .
C1 N2 H2 115.6(17) . .
C11 N2 H2 114.8(17) . .
N1 C1 N2 119.71(19) . .
N1 C1 S2 128.84(17) . .
N2 C1 S2 111.43(15) . .
O1 C2 C4 106.77(18) . .
O1 C2 C3 107.97(19) . .
C4 C2 C3 113.6(2) . .
O1 C2 H2A 109.5 . .
C4 C2 H2A 109.5 . .
C3 C2 H2A 109.5 . .
C2 C3 H3A 109.5 . .
C2 C3 H3B 109.5 . .
H3A C3 H3B 109.5 . .
C2 C3 H3C 109.5 . .
H3A C3 H3C 109.5 . .
H3B C3 H3C 109.5 . .
C2 C4 H4A 109.5 . .
C2 C4 H4B 109.5 . .
H4A C4 H4B 109.5 . .
C2 C4 H4C 109.5 . .
H4A C4 H4C 109.5 . .
H4B C4 H4C 109.5 . .
O2 C5 C7 107.4(2) . .
O2 C5 C6 107.2(2) . .
C7 C5 C6 114.8(2) . .
O2 C5 H5 109.1 . .
C7 C5 H5 109.1 . .
C6 C5 H5 109.1 . .
C5 C6 H6A 109.5 . .
C5 C6 H6B 109.5 . .
H6A C6 H6B 109.5 . .
C5 C6 H6C 109.5 . .
H6A C6 H6C 109.5 . .
H6B C6 H6C 109.5 . .
C5 C7 H7A 109.5 . .
C5 C7 H7B 109.5 . .
H7A C7 H7B 109.5 . .
C5 C7 H7C 109.5 . .
H7A C7 H7C 109.5 . .
H7B C7 H7C 109.5 . .
N12 C11 C16 123.3(2) . .
N12 C11 N2 112.78(18) . .
C16 C11 N2 123.8(2) . .
C11 N12 C13 116.74(18) . .
N12 C13 C14 124.4(2) . .
N12 C13 H13 117.8 . .
C14 C13 H13 117.8 . .
C13 C14 C15 117.8(2) . .
C13 C14 H14 121.1 . .
C15 C14 H14 121.1 . .
C14 C15 C16 119.8(2) . .
C14 C15 H15 120.1 . .
C16 C15 H15 120.1 . .
C15 C16 C11 118.0(2) . .
C15 C16 H16 121.0 . .
C11 C16 H16 121.0 . .

loop_
_geom_bond_atom_site_label_1
_geom_bond_atom_site_label_2
_geom_bond_distance
_geom_bond_site_symmetry_2
Pd1 S2 2.3046(7) 2_767
Pd1 S2 2.3046(7) .
Pd1 S1 2.3321(6) 2_767
Pd1 S1 2.3322(6) .
P1 O2 1.5630(14) .
P1 O1 1.5664(16) .
P1 N1 1.5933(19) .
P1 S1 1.9958(8) .
S2 C1 1.738(2) .
O1 C2 1.471(3) .
O2 C5 1.464(3) .
N1 C1 1.301(3) .
N2 C1 1.364(3) .
N2 C11 1.405(3) .
N2 H2 0.85(3) .
C2 C4 1.500(3) .
C2 C3 1.505(3) .
C2 H2A 1.0000 .
C3 H3A 0.9800 .
C3 H3B 0.9800 .
C3 H3C 0.9800 .
C4 H4A 0.9800 .
C4 H4B 0.9800 .
C4 H4C 0.9800 .
C5 C7 1.483(4) .
C5 C6 1.502(4) .
C5 H5 1.0000 .
C6 H6A 0.9800 .
C6 H6B 0.9800 .
C6 H6C 0.9800 .
C7 H7A 0.9800 .
C7 H7B 0.9800 .
C7 H7C 0.9800 .
C11 N12 1.328(3) .
C11 C16 1.388(3) .
N12 C13 1.339(3) .
C13 C14 1.369(3) .
C13 H13 0.9500 .
C14 C15 1.370(3) .
C14 H14 0.9500 .
C15 C16 1.378(3) .
C15 H15 0.9500 .
C16 H16 0.9500 .

loop_
_geom_hbond_atom_site_label_D
_geom_hbond_atom_site_label_H
_geom_hbond_atom_site_label_A
_geom_hbond_distance_DH
_geom_hbond_distance_HA
_geom_hbond_distance_DA
_geom_hbond_angle_DHA
_geom_hbond_site_symmetry_A
N2 H2 N12 0.85(3) 2.52(3) 3.356(3) 167(2) 2_756

loop_
_geom_torsion_atom_site_label_1
_geom_torsion_atom_site_label_2
_geom_torsion_atom_site_label_3
_geom_torsion_atom_site_label_4
_geom_torsion
_geom_torsion_site_symmetry_1
O2 P1 S1 Pd1 -170.97(6) .
O1 P1 S1 Pd1 -56.92(7) .
N1 P1 S1 Pd1 66.74(8) .
S2 Pd1 S1 P1 130.10(3) 2_767
S2 Pd1 S1 P1 -49.90(3) .
S1 Pd1 S2 C1 -153.57(9) 2_767
S1 Pd1 S2 C1 26.43(9) .
O2 P1 O1 C2 61.26(16) .
N1 P1 O1 C2 173.63(15) .
S1 P1 O1 C2 -56.31(16) .
O1 P1 O2 C5 -156.56(17) .
N1 P1 O2 C5 92.37(18) .
S1 P1 O2 C5 -35.96(18) .
O2 P1 N1 C1 -166.02(19) .
O1 P1 N1 C1 84.6(2) .
S1 P1 N1 C1 -42.9(2) .
P1 N1 C1 N2 179.75(16) .
P1 N1 C1 S2 -1.4(3) .
C11 N2 C1 N1 -11.5(4) .
C11 N2 C1 S2 169.46(19) .
Pd1 S2 C1 N1 4.3(2) .
Pd1 S2 C1 N2 -176.75(13) .
P1 O1 C2 C4 135.83(18) .
P1 O1 C2 C3 -101.7(2) .
P1 O2 C5 C7 113.3(2) .
P1 O2 C5 C6 -122.9(2) .
C1 N2 C11 N12 172.8(2) .
C1 N2 C11 C16 -9.9(4) .
C16 C11 N12 C13 -0.8(3) .
N2 C11 N12 C13 176.51(19) .
C11 N12 C13 C14 -0.2(3) .
N12 C13 C14 C15 0.5(4) .
C13 C14 C15 C16 0.1(4) .
C14 C15 C16 C11 -1.0(4) .
N12 C11 C16 C15 1.4(4) .
N2 C11 C16 C15 -175.6(2) .
